data_9004760
loop_
_publ_author_name
'Burns, P. C.'
'Deely, K. M.'
'Hayden, L. A.'

_publ_section_title
;
 The crystal chemistry of the zippeite group
 Sample: Cobalt-zippeite
;
_journal_name_full 'The Canadian Mineralogist'
_journal_page_first 687
_journal_page_last 706
_journal_paper_doi 10.2113/gscanmin.41.3.687
_journal_volume 41
_journal_year 2003
_chemical_formula_sum 'Co2 H14 O27 S2 U4'
_chemical_name_mineral Zippeite
_space_group_IT_number 12
_symmetry_space_group_name_Hall '-C 2y'
_symmetry_space_group_name_H-M 'C 1 2/m 1'
_cell_angle_alpha 90
_cell_angle_beta 104.092
_cell_angle_gamma 90
_cell_formula_units_Z 4
_cell_length_a 8.650
_cell_length_b 14.252
_cell_length_c 17.742
_cell_volume 2121.408
_database_code_amcsd 0005853
_exptl_crystal_density_diffrn 4.948
_cod_original_formula_sum 'U4 S2 Co2 O27 H14'
_cod_database_code 9004760

loop_
_space_group_symop_operation_xyz
x,y,z
1/2+x,1/2+y,z
x,-y,z
1/2+x,1/2-y,z
-x,y,-z
1/2-x,1/2+y,-z
-x,-y,-z
1/2-x,1/2-y,-z

loop_
_atom_site_label
_atom_site_fract_x
_atom_site_fract_y
_atom_site_fract_z
_atom_site_U_iso_or_equiv
_atom_site_type_symbol
_atom_site_attached_hydrogens
U(1) 0.66740 0.23170 0.33530 0.01900 U 0
U(2) 0.33370 0.26840 0.16540 0.01000 U 0
S(1) 0.00000 0.24670 0.00000 0.02000 S 0
S(2) 0.00000 0.24000 0.50000 0.02000 S 0
Co(1) 0.69400 0.50000 0.37370 0.03100 Co 0
Co(2) 0.30800 0.00000 0.12610 0.02900 Co 0
O(1) -0.87700 0.17900 0.45200 0.02200 O 0
O(2) -0.11500 0.31200 -0.04900 0.01300 O 0
O(3) 0.39200 0.24000 0.29150 0.03200 O 0
O(4) -0.07600 0.19920 0.05350 0.01200 O 0
O(5) 0.94300 0.31450 0.54590 0.01400 O 0
O(6) 0.60100 0.24140 0.20350 0.00600 O 0
O(7) 0.66400 0.10980 0.31900 0.01500 O 0
O(8) 0.35200 0.39050 0.18300 0.02800 O 0
O(9) 0.31000 0.14450 0.14000 0.01600 O 0
O(10) 0.68200 0.35270 0.36800 0.02000 O 0
Wat(11) 0.71300 0.50000 0.50100 0.06000 O 2
Wat(12) 0.33400 0.00000 0.01400 0.04400 O 2
Wat(13) 0.55900 0.00000 0.15600 0.03200 O 2
Wat(14) 0.46000 0.50000 0.32300 0.01700 O 2
Wat(15) 0.93500 0.50000 0.38600 0.03600 O 2
Wat(16) 0.16100 0.00000 0.23500 0.06000 O 2
Wat(17) 0.06300 0.00000 0.07260 0.02000 O 2

loop_
_cod_changelog_entry_id
_cod_changelog_entry_author
_cod_changelog_entry_date
_cod_changelog_entry_text
1
;cod-tools version 3.8.0
Id: cif_guess_AMCSD_atom_types 9581 2023-05-17 12:35:41Z saulius
;
2023-05-23T09:16:13+03:00
;Derived atom types and hydrogen counts
from atom names that follow the AMCSD naming convention
(Wat == water, O-H == hydroxyl).
;

loop_
_cod_related_entry_id
_cod_related_entry_database
_cod_related_entry_code
1 AMCSD 0005853
